data_1574859
loop_
_publ_author_name
'Santos Hurtado, Carina'
'Bastien, Guillaume'
'Lon&#x10d;ari&#x107;, Doroteja'
'Dra&#x10d;&#xed;nsk&#xfd;, Martin'
'C&#xed;sa&#x159;ov&#xe1;, Ivana'
'Masson, Eric'
'Kaleta, Ji&#x159;&#xed;'

_publ_section_title
;
 Surface inclusion and dynamics of cucurbit[7]uril-based supramolecular
 complexes.
;
_journal_issue 31
_journal_name_full 'Chemical science'
_journal_page_first 14081
_journal_page_last 14087
_journal_paper_doi 10.1039/d5sc03152d
_journal_volume 16
_journal_year 2025
_chemical_compound_source 'synthesized by the authors'
_chemical_formula_moiety 'C17 H11 Br N3 O4, Cl, 1.236(H2 O)'
_chemical_formula_sum 'C17 H13.47 Br Cl N3 O5.24'
_chemical_formula_weight 458.92
_space_group_crystal_system monoclinic
_space_group_IT_number 9
_space_group_name_Hall 'C -2yc'
_space_group_name_H-M_alt 'C 1 c 1'
_atom_sites_solution_hydrogens mixed
_atom_sites_solution_primary direct
_atom_sites_solution_secondary difmap
_audit_creation_method SHELXL-2019/3
_audit_update_record
;
2025-01-12 deposited with the CCDC.	2025-06-09 downloaded from the CCDC.
;
_cell_angle_alpha 90
_cell_angle_beta 114.1050(10)
_cell_angle_gamma 90
_cell_formula_units_Z 12
_cell_length_a 14.3576(5)
_cell_length_b 42.1432(15)
_cell_length_c 9.9596(4)
_cell_measurement_reflns_used 9002
_cell_measurement_temperature 120(2)
_cell_measurement_theta_max 27.4944
_cell_measurement_theta_min 2.44
_cell_volume 5500.8(4)
_computing_cell_refinement 'SAINT V8.41 (Bruker AXS LLC)'
_computing_data_collection 'Bruker Instrument Service vV6.2.15'
_computing_data_reduction 'SAINT V8.41 (Bruker AXS LLC)'
_computing_structure_refinement 'SHELXL-2019/2 (Sheldrick, 2019)'
_computing_structure_solution 'SHELXT 2018/2 (Sheldrick, 2018)'
_diffrn_ambient_temperature 120(2)
_diffrn_detector_area_resol_mean 7.391
_diffrn_measured_fraction_theta_full 0.999
_diffrn_measured_fraction_theta_max 0.999
_diffrn_measurement_details
;<Phi   scan: start= 360.0; len= 180.0; end= 540.0 at [Counterclockwise Eulerian
angles: dx= 46.00 mm theta=   0.000 deg omega=   0.000 deg chi=  54.740 deg]
measure for 3.0 seconds; frame angle 0.40 degrees, wavelength=0.71073>
<Phi   scan: start=   0.0; len= 360.0; end= 360.0 at [Counterclockwise Eulerian
angles: dx= 45.00 mm theta=   4.096 deg omega= 267.341 deg chi=  24.000 deg]
measure for 15.0 seconds; frame angle 0.40 degrees, wavelength=0.71073>
<Omega scan: start=  29.8; len= -64.8; end= -35.0 at [Counterclockwise Eulerian
angles: dx= 45.00 mm theta=   9.421 deg phi= 108.000 deg chi=  68.500 deg]
measure for 15.0 seconds; frame angle 0.40 degrees, wavelength=0.71073>
<Omega scan: start=  29.8; len= -64.8; end= -35.0 at [Counterclockwise Eulerian
angles: dx= 45.00 mm theta=   9.421 deg phi= 324.000 deg chi=  68.500 deg]
measure for 15.0 seconds; frame angle 0.40 degrees, wavelength=0.71073>
<Omega scan: start= 325.0; len=  64.8; end= 389.8 at [Counterclockwise Eulerian
angles: dx= 45.00 mm theta=   9.421 deg phi= 180.000 deg chi=  68.500 deg]
measure for 15.0 seconds; frame angle 0.40 degrees, wavelength=0.71073>
<Omega scan: start=   3.0; len= 116.0; end= 119.0 at [Counterclockwise Eulerian
angles: dx= 45.00 mm theta=   4.096 deg phi=  72.000 deg chi= -44.500 deg]
measure for 15.0 seconds; frame angle 0.40 degrees, wavelength=0.71073>
<Phi   scan: start= 360.0; len=   0.4; end= 360.4 at [Counterclockwise Eulerian
angles: dx= 45.00 mm theta=   4.096 deg omega=   2.886 deg chi= -44.500 deg]
measure for 15.0 seconds; frame angle 0.40 degrees, wavelength=0.71073>
<Omega scan: start= 325.0; len=  64.8; end= 389.8 at [Counterclockwise Eulerian
angles: dx= 45.00 mm theta=   9.421 deg phi= 252.000 deg chi=  68.500 deg]
measure for 15.0 seconds; frame angle 0.40 degrees, wavelength=0.71073>
<Omega scan: start= 325.0; len=  64.8; end= 389.8 at [Counterclockwise Eulerian
angles: dx= 45.00 mm theta=   9.421 deg phi=  36.000 deg chi=  68.500 deg]
measure for 15.0 seconds; frame angle 0.40 degrees, wavelength=0.71073>
<Omega scan: start=   3.0; len= 116.0; end= 119.0 at [Counterclockwise Eulerian
angles: dx= 45.00 mm theta=   4.096 deg phi= 288.000 deg chi= -44.500 deg]
measure for 15.0 seconds; frame angle 0.40 degrees, wavelength=0.71073>
<Omega scan: start=   3.0; len= 116.0; end= 119.0 at [Counterclockwise Eulerian
angles: dx= 45.00 mm theta=   4.096 deg phi= 144.000 deg chi= -44.500 deg]
measure for 15.0 seconds; frame angle 0.40 degrees, wavelength=0.71073>
;
_diffrn_measurement_device_type 'Bruker D8 VENTURE Kappa Duo PHOTONIII CMOS'
_diffrn_measurement_method '\f and \w scans'
_diffrn_radiation_monochromator 'Quazar Mo multilayer optic'
_diffrn_radiation_type MoK\a
_diffrn_radiation_wavelength 0.71073
_diffrn_reflns_av_R_equivalents 0.0348
_diffrn_reflns_av_unetI/netI 0.0187
_diffrn_reflns_Laue_measured_fraction_full 0.999
_diffrn_reflns_Laue_measured_fraction_max 0.999
_diffrn_reflns_limit_h_max 18
_diffrn_reflns_limit_h_min -18
_diffrn_reflns_limit_k_max 54
_diffrn_reflns_limit_k_min -54
_diffrn_reflns_limit_l_max 12
_diffrn_reflns_limit_l_min -12
_diffrn_reflns_number 130821
_diffrn_reflns_point_group_measured_fraction_full 0.999
_diffrn_reflns_point_group_measured_fraction_max 0.998
_diffrn_reflns_theta_full 25.242
_diffrn_reflns_theta_max 27.500
_diffrn_reflns_theta_min 2.196
_diffrn_source 'I\mS  micro-focus sealed tube'
_exptl_absorpt_coefficient_mu 2.424
_exptl_absorpt_correction_T_max 0.797
_exptl_absorpt_correction_T_min 0.664
_exptl_absorpt_correction_type multi-scan
_exptl_absorpt_process_details
;Krause, L., Herbst-Irmer, R., Sheldrick, G. M., Stalke, D. (2015).
"Comparison of silver and molybdenum microfocus X-ray sources for single-crystal
 structure determination"
J. Appl. Cryst. 48, 3-10.
doi:10.1107/S1600576714022985
;
_exptl_crystal_colour yellow
_exptl_crystal_density_diffrn 1.662
_exptl_crystal_description prism
_exptl_crystal_F_000 2764
_exptl_crystal_size_max 0.184
_exptl_crystal_size_mid 0.158
_exptl_crystal_size_min 0.098
_refine_diff_density_max 2.215
_refine_diff_density_min -0.844
_refine_diff_density_rms 0.077
_refine_ls_abs_structure_details
;
 Flack x determined using 5936 quotients [(I+)-(I-)]/[(I+)+(I-)]
 (Parsons, Flack and Wagner, Acta Cryst. B69 (2013) 249-259).
;
_refine_ls_abs_structure_Flack -0.0014(15)
_refine_ls_extinction_method none
_refine_ls_goodness_of_fit_ref 1.043
_refine_ls_hydrogen_treatment constr
_refine_ls_matrix_type full
_refine_ls_number_parameters 759
_refine_ls_number_reflns 12596
_refine_ls_number_restraints 2
_refine_ls_restrained_S_all 1.043
_refine_ls_R_factor_all 0.0311
_refine_ls_R_factor_gt 0.0302
_refine_ls_shift/su_max 0.001
_refine_ls_shift/su_mean 0.000
_refine_ls_structure_factor_coef Fsqd
_refine_ls_weighting_details 'w=1/[\s^2^(Fo^2^)+(0.0551P)^2^+6.5692P] where P=(Fo^2^+2Fc^2^)/3'
_refine_ls_weighting_scheme calc
_refine_ls_wR_factor_gt 0.0831
_refine_ls_wR_factor_ref 0.0837
_reflns_Friedel_coverage 0.994
_reflns_Friedel_fraction_full 0.998
_reflns_Friedel_fraction_max 0.998
_reflns_number_gt 12292
_reflns_number_total 12596
_reflns_threshold_expression 'I > 2\s(I)'
_cod_data_source_file d5sc03152d3.cif
_cod_data_source_block mo_dl006_kaleta
_cod_depositor_comments 'Adding full bibliography for 1574857--1574859.cif.'
_cod_original_sg_symbol_H-M 'C c'
_cod_database_code 1574859
_shelx_shelxl_version_number 2019/3
_shelx_space_group_comment
;
The symmetry employed for this shelxl refinement is uniquely defined
by the following loop, which should always be used as a source of
symmetry information in preference to the above space-group names.
They are only intended as comments.
;
_shelx_estimated_absorpt_t_min 0.664
_shelx_estimated_absorpt_t_max 0.797
_exptl_bruker_absorpt_correction_t_ratio 0.9413
_diffrn_measurement_bruker_total_exposure_time 53550.0

loop_
_space_group_symop_operation_xyz
'x, y, z'
'x, -y, z+1/2'
'x+1/2, y+1/2, z'
'x+1/2, -y+1/2, z+1/2'

loop_
_atom_site_label
_atom_site_type_symbol
_atom_site_fract_x
_atom_site_fract_y
_atom_site_fract_z
_atom_site_U_iso_or_equiv
_atom_site_adp_type
_atom_site_occupancy
_atom_site_site_symmetry_order
_atom_site_calc_flag
_atom_site_refinement_flags_posn
_atom_site_refinement_flags_adp
_atom_site_refinement_flags_occupancy
_atom_site_disorder_assembly
_atom_site_disorder_group
Cl1 Cl 0.0701(3) 0.33950(4) -0.6669(2) 0.0343(8) Uani 0.710(10) 1 d . . P . .
Cl1D Cl 0.0085(7) 0.33338(12) -0.6966(6) 0.037(2) Uani 0.290(10) 1 d . . P A 2
Cl2 Cl -0.02715(13) 0.32678(4) -0.20812(18) 0.0342(5) Uani 0.709(6) 1 d . . P B 1
Cl2D Cl 0.0312(4) 0.34289(13) -0.1834(5) 0.0488(19) Uani 0.291(6) 1 d . . P B 2
Cl3 Cl 0.51700(7) 0.50378(2) 1.28192(11) 0.02673(19) Uani 1 1 d . . . . .
Br1A Br 0.62843(3) 0.39237(2) 0.16851(4) 0.02886(10) Uani 1 1 d . . . . .
N1A N 1.0324(3) 0.44005(10) 1.7507(4) 0.0312(8) Uani 1 1 d . . . . .
N2A N 0.9167(3) 0.48612(10) 1.2613(5) 0.0384(9) Uani 1 1 d . . . . .
C1A C 0.9835(3) 0.43540(11) 1.5901(4) 0.0279(8) Uani 1 1 d . . . . .
C2A C 0.9748(3) 0.46132(11) 1.5012(5) 0.0322(9) Uani 1 1 d . . . . .
H2A H 1.000275 0.481505 1.542296 0.039 Uiso 1 1 calc R U . . .
C3A C 0.9283(3) 0.45705(10) 1.3513(5) 0.0306(9) Uani 1 1 d . . . . .
C4A C 0.8978(3) 0.42690(11) 1.2923(4) 0.0267(8) Uani 1 1 d . . . . .
C5A C 0.9080(3) 0.40143(10) 1.3855(4) 0.0249(7) Uani 1 1 d . . . . .
H5A H 0.885817 0.380967 1.345111 0.030 Uiso 1 1 calc R U . . .
C6A C 0.9502(3) 0.40546(10) 1.5366(5) 0.0261(8) Uani 1 1 d . . . . .
H6A H 0.955914 0.388228 1.601023 0.031 Uiso 1 1 calc R U . . .
N7A N 0.8566(3) 0.42106(9) 1.1352(4) 0.0247(7) Uani 1 1 d . . . . .
C8A C 0.9013(3) 0.39919(11) 1.0819(5) 0.0277(8) Uani 1 1 d . . . . .
H8A H 0.957781 0.387391 1.147933 0.033 Uiso 1 1 calc R U . . .
C9A C 0.8657(3) 0.39379(10) 0.9328(5) 0.0263(8) Uani 1 1 d . . . . .
H9A H 0.896272 0.377940 0.896089 0.032 Uiso 1 1 calc R U . . .
C10A C 0.7846(3) 0.41180(9) 0.8363(4) 0.0214(7) Uani 1 1 d . . . . .
C11A C 0.7391(3) 0.43408(9) 0.8947(4) 0.0233(7) Uani 1 1 d . . . . .
H11A H 0.683129 0.446408 0.830775 0.028 Uiso 1 1 calc R U . . .
C12A C 0.7748(3) 0.43815(9) 1.0432(5) 0.0248(8) Uani 1 1 d . . . . .
H12A H 0.742568 0.452906 1.082568 0.030 Uiso 1 1 calc R U . . .
C13A C 0.7471(3) 0.40725(9) 0.6756(4) 0.0221(7) Uani 1 1 d . . . . .
C14A C 0.7443(3) 0.37681(9) 0.6180(5) 0.0251(8) Uani 1 1 d . . . . .
H14A H 0.767412 0.359159 0.682593 0.030 Uiso 1 1 calc R U . . .
C15A C 0.7080(3) 0.37223(10) 0.4673(5) 0.0269(8) Uani 1 1 d . . . . .
H15A H 0.705335 0.351528 0.428157 0.032 Uiso 1 1 calc R U . . .
C16A C 0.6757(3) 0.39832(10) 0.3743(4) 0.0231(7) Uani 1 1 d . . . . .
C17A C 0.6794(3) 0.42890(9) 0.4295(4) 0.0235(7) Uani 1 1 d . . . . .
H17A H 0.658407 0.446594 0.364843 0.028 Uiso 1 1 calc R U . . .
C18A C 0.7145(3) 0.43311(9) 0.5810(4) 0.0239(7) Uani 1 1 d . . . . .
H18A H 0.716183 0.453784 0.619976 0.029 Uiso 1 1 calc R U . . .
O11A O 1.0877(3) 0.46345(8) 1.7960(4) 0.0388(7) Uani 1 1 d . . . . .
O12A O 1.0175(3) 0.42060(9) 1.8283(4) 0.0375(7) Uani 1 1 d . . . . .
O21A O 0.9046(3) 0.51172(9) 1.3113(5) 0.0468(9) Uani 1 1 d . . . . .
O22A O 0.9227(4) 0.48275(10) 1.1428(5) 0.0543(11) Uani 1 1 d . . . . .
Br1B Br 0.14774(3) 0.45608(2) -0.84880(4) 0.02920(10) Uani 1 1 d . . . . .
N1B N 0.4718(3) 0.38804(8) 0.7124(4) 0.0236(6) Uani 1 1 d . . . . .
N2B N 0.3902(3) 0.34676(8) 0.2205(4) 0.0242(7) Uani 1 1 d . . . . .
C1B C 0.4488(3) 0.39471(9) 0.5568(4) 0.0202(7) Uani 1 1 d . . . . .
C2B C 0.4257(3) 0.36895(9) 0.4612(4) 0.0218(7) Uani 1 1 d . . . . .
H2B H 0.426504 0.347872 0.495492 0.026 Uiso 1 1 calc R U . . .
C3B C 0.4017(3) 0.37516(9) 0.3142(4) 0.0207(7) Uani 1 1 d . . . . .
C4B C 0.3952(3) 0.40658(9) 0.2630(4) 0.0204(7) Uani 1 1 d . . . . .
C5B C 0.4200(3) 0.43137(9) 0.3628(4) 0.0204(7) Uani 1 1 d . . . . .
H5B H 0.416587 0.452591 0.328998 0.024 Uiso 1 1 calc R U . . .
C6B C 0.4500(3) 0.42551(9) 0.5125(4) 0.0208(7) Uani 1 1 d . . . . .
H6B H 0.470683 0.442365 0.581877 0.025 Uiso 1 1 calc R U . . .
N7B N 0.3597(2) 0.41409(8) 0.1078(3) 0.0207(6) Uani 1 1 d . . . . .
C8B C 0.4087(3) 0.43689(9) 0.0644(4) 0.0217(7) Uani 1 1 d . . . . .
H8B H 0.465722 0.447608 0.135421 0.026 Uiso 1 1 calc R U . . .
C9B C 0.3757(3) 0.44443(9) -0.0822(4) 0.0231(7) Uani 1 1 d . . . . .
H9B H 0.408962 0.460727 -0.111888 0.028 Uiso 1 1 calc R U . . .
C10B C 0.2929(3) 0.42811(9) -0.1883(4) 0.0231(7) Uani 1 1 d . . . . .
C11B C 0.2450(3) 0.40489(10) -0.1382(4) 0.0245(7) Uani 1 1 d . . . . .
H11B H 0.189348 0.393238 -0.207092 0.029 Uiso 1 1 calc R U . . .
C12B C 0.2778(3) 0.39878(9) 0.0097(4) 0.0245(7) Uani 1 1 d . . . . .
H12B H 0.242584 0.383730 0.042823 0.029 Uiso 1 1 calc R U . . .
C13B C 0.2574(3) 0.43517(9) -0.3462(4) 0.0223(7) Uani 1 1 d . . . . .
C14B C 0.2670(3) 0.46583(9) -0.3941(4) 0.0226(7) Uani 1 1 d . . . . .
H14B H 0.297610 0.482138 -0.323942 0.027 Uiso 1 1 calc R U . . .
C15B C 0.2322(3) 0.47251(9) -0.5431(4) 0.0237(7) Uani 1 1 d . . . . .
H15B H 0.236784 0.493423 -0.575499 0.028 Uiso 1 1 calc R U . . .
C16B C 0.1905(3) 0.44817(10) -0.6445(4) 0.0228(7) Uani 1 1 d . . . . .
C17B C 0.1799(3) 0.41763(9) -0.6006(4) 0.0234(7) Uani 1 1 d . . . . .
H17B H 0.150624 0.401328 -0.671273 0.028 Uiso 1 1 calc R U . . .
C18B C 0.2132(3) 0.41132(10) -0.4506(4) 0.0248(7) Uani 1 1 d . . . . .
H18B H 0.205742 0.390570 -0.419013 0.030 Uiso 1 1 calc R U . . .
O11B O 0.5193(2) 0.40822(7) 0.8028(3) 0.0296(6) Uani 1 1 d . . . . .
O12B O 0.4406(2) 0.36307(8) 0.7417(3) 0.0307(6) Uani 1 1 d . . . . .
O21B O 0.3648(3) 0.32199(7) 0.2599(4) 0.0315(6) Uani 1 1 d . . . . .
O22B O 0.4102(2) 0.34983(7) 0.1128(3) 0.0296(6) Uani 1 1 d . . . . .
Br1C Br 0.87508(4) 0.21798(2) 0.05793(5) 0.04021(12) Uani 1 1 d . . . . .
N1C N 0.5497(3) 0.28218(8) 1.2363(4) 0.0247(7) Uani 1 1 d . . . . .
N2C N 0.6339(3) 0.32420(8) 0.8424(4) 0.0259(7) Uani 1 1 d . . . . .
C1C C 0.5723(3) 0.27629(9) 1.1078(4) 0.0224(7) Uani 1 1 d . . . . .
C2C C 0.5956(3) 0.30216(9) 1.0407(4) 0.0229(7) Uani 1 1 d . . . . .
H2C H 0.595020 0.323149 1.075072 0.027 Uiso 1 1 calc R U . . .
C3C C 0.6198(3) 0.29627(9) 0.9219(4) 0.0218(7) Uani 1 1 d . . . . .
C4C C 0.6270(3) 0.26502(9) 0.8772(4) 0.0237(7) Uani 1 1 d . . . . .
C5C C 0.6040(3) 0.23984(9) 0.9478(5) 0.0248(8) Uani 1 1 d . . . . .
H5C H 0.608935 0.218701 0.918255 0.030 Uiso 1 1 calc R U . . .
C6C C 0.5737(3) 0.24541(9) 1.0624(5) 0.0253(8) Uani 1 1 d . . . . .
H6C H 0.554419 0.228336 1.107963 0.030 Uiso 1 1 calc R U . . .
N7C N 0.6627(2) 0.25795(8) 0.7651(4) 0.0233(6) Uani 1 1 d . . . . .
C8C C 0.6115(3) 0.23679(9) 0.6567(4) 0.0245(7) Uani 1 1 d . . . . .
H8C H 0.550888 0.227176 0.654005 0.029 Uiso 1 1 calc R U . . .
C9C C 0.6461(3) 0.22920(10) 0.5518(4) 0.0253(8) Uani 1 1 d . . . . .
H9C H 0.611066 0.213848 0.478678 0.030 Uiso 1 1 calc R U . . .
C10C C 0.7333(3) 0.24415(10) 0.5524(5) 0.0262(8) Uani 1 1 d . . . . .
C11C C 0.7844(3) 0.26583(10) 0.6639(5) 0.0278(8) Uani 1 1 d . . . . .
H11C H 0.843520 0.276349 0.666168 0.033 Uiso 1 1 calc R U . . .
C12C C 0.7494(3) 0.27200(10) 0.7702(5) 0.0264(8) Uani 1 1 d . . . . .
H12C H 0.785894 0.286208 0.848062 0.032 Uiso 1 1 calc R U . . .
C13C C 0.7695(3) 0.23741(10) 0.4356(5) 0.0281(8) Uani 1 1 d . . . . .
C14C C 0.7625(4) 0.20708(11) 0.3773(5) 0.0339(9) Uani 1 1 d . . . . .
H14C H 0.734546 0.190327 0.412942 0.041 Uiso 1 1 calc R U . . .
C15C C 0.7963(4) 0.20110(12) 0.2672(6) 0.0378(10) Uani 1 1 d . . . . .
H15C H 0.792934 0.180293 0.228869 0.045 Uiso 1 1 calc R U . . .
C16C C 0.8346(4) 0.22583(12) 0.2147(6) 0.0359(10) Uani 1 1 d . . . . .
C17C C 0.8417(3) 0.25604(12) 0.2674(6) 0.0356(10) Uani 1 1 d . . . . .
H17C H 0.867208 0.272672 0.227456 0.043 Uiso 1 1 calc R U . . .
C18C C 0.8105(3) 0.26217(11) 0.3818(5) 0.0323(9) Uani 1 1 d . . . . .
H18C H 0.817050 0.282871 0.422427 0.039 Uiso 1 1 calc R U . . .
O11C O 0.5015(2) 0.26187(7) 1.2678(3) 0.0304(6) Uani 1 1 d . . . . .
O12C O 0.5823(3) 0.30678(7) 1.3056(3) 0.0324(7) Uani 1 1 d . . . . .
O21C O 0.6663(3) 0.34833(7) 0.9127(4) 0.0350(7) Uani 1 1 d . . . . .
O22C O 0.6090(2) 0.32169(7) 0.7098(4) 0.0325(7) Uani 1 1 d . . . . .
O1W O 0.6605(3) 0.49059(8) 1.1224(4) 0.0339(7) Uani 1 1 d . . . . .
H12W H 0.715467 0.493486 1.212068 0.051 Uiso 1 1 d R U . . .
H11W H 0.601971 0.486387 1.145566 0.051 Uiso 1 1 d R U . . .
O2W O 0.1229(4) 0.34847(13) -0.3431(7) 0.0471(13) Uani 0.709(6) 1 d . . P . .
H22W H 0.116371 0.343854 -0.447692 0.071 Uiso 0.709(6) 1 d R U P B 1
H21W H 0.087670 0.336453 -0.297393 0.071 Uiso 0.709(6) 1 d R U P B 1
O3W O 0.9028(3) 0.31018(10) 1.0345(7) 0.0706(15) Uani 1 1 d . . . . .
H31W H 0.922593 0.322914 1.103482 0.106 Uiso 1 1 d R U . . .
H32W H 0.903735 0.318229 0.952372 0.106 Uiso 1 1 d R U . . .
O4W O 0.1519(4) 0.35309(13) 0.0983(7) 0.086(2) Uani 1 1 d . . . . .
H41W H 0.135892 0.347489 0.186931 0.130 Uiso 1 1 d R U . . .
H42W H 0.103193 0.348590 0.024628 0.130 Uiso 1 1 d R U . . .

loop_
_atom_site_aniso_label
_atom_site_aniso_U_11
_atom_site_aniso_U_22
_atom_site_aniso_U_33
_atom_site_aniso_U_23
_atom_site_aniso_U_13
_atom_site_aniso_U_12
Cl1 0.0483(19) 0.0187(7) 0.0328(8) 0.0024(5) 0.0134(9) -0.0008(8)
Cl1D 0.060(5) 0.0244(19) 0.030(2) 0.0057(16) 0.022(3) 0.007(2)
Cl2 0.0354(9) 0.0262(8) 0.0369(9) 0.0052(6) 0.0105(7) 0.0026(6)
Cl2D 0.063(4) 0.051(3) 0.038(2) 0.019(2) 0.026(2) 0.027(3)
Cl3 0.0319(5) 0.0232(4) 0.0287(4) -0.0015(3) 0.0160(4) 0.0013(3)
Br1A 0.0308(2) 0.0331(2) 0.02065(18) -0.00387(15) 0.00835(14) -0.00880(16)
N1A 0.0273(17) 0.041(2) 0.0205(17) -0.0022(15) 0.0048(14) -0.0026(15)
N2A 0.047(2) 0.035(2) 0.036(2) 0.0004(17) 0.0190(18) -0.0110(17)
C1A 0.0225(18) 0.037(2) 0.0210(18) -0.0023(16) 0.0055(15) -0.0045(15)
C2A 0.030(2) 0.036(2) 0.028(2) -0.0041(17) 0.0090(17) -0.0110(17)
C3A 0.030(2) 0.033(2) 0.028(2) 0.0027(16) 0.0110(17) -0.0094(16)
C4A 0.0208(17) 0.040(2) 0.0205(18) 0.0009(16) 0.0097(15) -0.0047(16)
C5A 0.0208(17) 0.0301(19) 0.0234(18) -0.0004(15) 0.0088(15) -0.0018(14)
C6A 0.0199(17) 0.033(2) 0.0250(19) 0.0017(15) 0.0086(15) -0.0003(15)
N7A 0.0219(15) 0.0326(17) 0.0194(15) 0.0007(13) 0.0082(13) -0.0061(13)
C8A 0.0247(19) 0.033(2) 0.0221(19) 0.0054(15) 0.0064(15) 0.0009(15)
C9A 0.0277(19) 0.0263(19) 0.026(2) 0.0051(15) 0.0121(16) 0.0039(15)
C10A 0.0235(17) 0.0197(16) 0.0218(18) 0.0025(13) 0.0100(15) -0.0013(13)
C11A 0.0238(18) 0.0223(17) 0.0237(18) 0.0040(14) 0.0095(15) 0.0026(14)
C12A 0.0247(18) 0.0237(18) 0.029(2) 0.0027(15) 0.0134(16) -0.0003(14)
C13A 0.0215(17) 0.0224(17) 0.0228(18) 0.0021(14) 0.0097(14) 0.0000(14)
C14A 0.0272(19) 0.0216(18) 0.0250(19) 0.0042(14) 0.0092(15) -0.0010(14)
C15A 0.030(2) 0.0215(18) 0.029(2) -0.0018(15) 0.0124(16) -0.0051(15)
C16A 0.0209(17) 0.0280(19) 0.0199(17) -0.0015(14) 0.0077(14) -0.0042(14)
C17A 0.0256(18) 0.0234(17) 0.0212(18) 0.0051(14) 0.0093(15) 0.0031(14)
C18A 0.0265(18) 0.0197(17) 0.0257(19) -0.0001(14) 0.0109(15) 0.0017(14)
O11A 0.0340(17) 0.0397(17) 0.0329(17) -0.0068(14) 0.0036(14) -0.0039(14)
O12A 0.0339(17) 0.052(2) 0.0235(15) 0.0036(13) 0.0085(13) -0.0064(14)
O21A 0.056(2) 0.0315(17) 0.052(2) 0.0034(16) 0.0199(18) -0.0064(16)
O22A 0.079(3) 0.048(2) 0.043(2) -0.0005(17) 0.032(2) -0.024(2)
Br1B 0.0339(2) 0.03259(19) 0.01605(17) 0.00271(15) 0.00507(14) 0.00429(16)
N1B 0.0232(15) 0.0289(16) 0.0178(15) 0.0011(12) 0.0075(12) 0.0014(13)
N2B 0.0241(16) 0.0219(15) 0.0250(16) -0.0021(13) 0.0084(13) -0.0005(12)
C1B 0.0184(16) 0.0267(18) 0.0158(16) 0.0012(14) 0.0073(13) 0.0019(13)
C2B 0.0223(17) 0.0216(17) 0.0221(18) 0.0022(14) 0.0096(14) 0.0022(14)
C3B 0.0207(16) 0.0214(17) 0.0201(17) -0.0019(14) 0.0085(14) -0.0015(13)
C4B 0.0190(16) 0.0250(18) 0.0178(17) 0.0027(14) 0.0082(14) 0.0002(13)
C5B 0.0198(16) 0.0201(16) 0.0211(17) -0.0006(13) 0.0082(14) -0.0003(13)
C6B 0.0203(16) 0.0208(17) 0.0219(18) -0.0021(13) 0.0090(14) -0.0008(13)
N7B 0.0219(15) 0.0246(15) 0.0167(15) 0.0011(12) 0.0089(12) 0.0011(12)
C8B 0.0227(17) 0.0217(17) 0.0221(18) -0.0018(14) 0.0104(15) -0.0011(13)
C9B 0.0260(18) 0.0237(18) 0.0223(18) 0.0000(14) 0.0124(15) -0.0003(14)
C10B 0.0235(17) 0.0267(18) 0.0194(17) 0.0025(14) 0.0091(15) 0.0035(14)
C11B 0.0215(17) 0.0284(19) 0.0199(17) 0.0002(15) 0.0048(14) -0.0022(15)
C12B 0.0245(18) 0.0251(18) 0.0247(19) 0.0023(15) 0.0110(15) -0.0018(14)
C13B 0.0232(17) 0.0249(18) 0.0188(17) 0.0011(14) 0.0084(14) 0.0015(14)
C14B 0.0269(18) 0.0215(17) 0.0180(17) -0.0019(13) 0.0077(14) -0.0004(14)
C15B 0.0254(19) 0.0210(17) 0.0228(18) 0.0018(14) 0.0078(15) 0.0004(14)
C16B 0.0223(17) 0.0279(18) 0.0159(16) -0.0003(14) 0.0054(14) 0.0012(14)
C17B 0.0225(18) 0.0250(18) 0.0218(18) -0.0031(14) 0.0080(14) -0.0014(14)
C18B 0.0250(18) 0.0244(18) 0.0250(19) 0.0009(14) 0.0102(15) -0.0011(14)
O11B 0.0361(16) 0.0284(14) 0.0196(14) -0.0020(11) 0.0066(12) -0.0016(12)
O12B 0.0378(16) 0.0324(15) 0.0238(14) 0.0056(12) 0.0145(12) -0.0053(12)
O21B 0.0435(17) 0.0201(13) 0.0320(16) -0.0007(12) 0.0165(14) -0.0043(12)
O22B 0.0400(16) 0.0298(14) 0.0229(14) -0.0029(11) 0.0170(13) 0.0016(12)
Br1C 0.0398(2) 0.0493(3) 0.0417(3) 0.0157(2) 0.0269(2) 0.0206(2)
N1C 0.0227(15) 0.0224(15) 0.0237(16) 0.0006(12) 0.0042(13) 0.0004(12)
N2C 0.0262(16) 0.0203(15) 0.0320(19) 0.0018(13) 0.0126(14) 0.0014(12)
C1C 0.0201(17) 0.0237(18) 0.0193(17) -0.0024(14) 0.0039(14) -0.0025(13)
C2C 0.0234(17) 0.0160(16) 0.0249(18) -0.0008(14) 0.0054(15) -0.0007(13)
C3C 0.0218(17) 0.0176(16) 0.0223(17) -0.0005(14) 0.0055(14) -0.0020(13)
C4C 0.0184(17) 0.0241(18) 0.0235(18) -0.0013(14) 0.0035(14) -0.0026(13)
C5C 0.0276(19) 0.0180(16) 0.0256(19) -0.0025(14) 0.0075(15) -0.0019(14)
C6C 0.0272(19) 0.0185(17) 0.0266(19) 0.0002(14) 0.0073(15) -0.0034(14)
N7C 0.0189(14) 0.0225(15) 0.0256(16) -0.0013(13) 0.0061(12) -0.0030(12)
C8C 0.0211(18) 0.0249(17) 0.0245(19) -0.0024(15) 0.0061(15) -0.0022(14)
C9C 0.0208(17) 0.0285(19) 0.0222(18) -0.0010(15) 0.0042(15) -0.0006(14)
C10C 0.0216(18) 0.0272(19) 0.029(2) 0.0068(15) 0.0094(16) 0.0067(15)
C11C 0.0187(17) 0.0259(19) 0.038(2) 0.0016(17) 0.0112(16) 0.0006(14)
C12C 0.0187(17) 0.0253(18) 0.031(2) -0.0008(15) 0.0056(15) -0.0026(14)
C13C 0.0232(18) 0.032(2) 0.029(2) 0.0078(16) 0.0107(16) 0.0097(15)
C14C 0.036(2) 0.032(2) 0.040(2) 0.0120(18) 0.022(2) 0.0111(18)
C15C 0.042(2) 0.035(2) 0.044(3) 0.010(2) 0.025(2) 0.0152(19)
C16C 0.030(2) 0.045(3) 0.038(2) 0.016(2) 0.0203(19) 0.0184(19)
C17C 0.025(2) 0.042(2) 0.044(3) 0.020(2) 0.0181(19) 0.0130(18)
C18C 0.026(2) 0.036(2) 0.039(2) 0.0096(18) 0.0166(18) 0.0094(17)
O11C 0.0341(15) 0.0285(14) 0.0297(15) 0.0008(12) 0.0142(13) -0.0047(12)
O12C 0.0377(16) 0.0294(15) 0.0296(16) -0.0105(12) 0.0133(13) -0.0071(13)
O21C 0.0448(18) 0.0210(14) 0.0434(19) -0.0043(13) 0.0223(15) -0.0087(13)
O22C 0.0373(17) 0.0293(15) 0.0298(16) 0.0057(12) 0.0126(14) 0.0001(12)
O1W 0.0346(16) 0.0354(16) 0.0341(17) 0.0046(13) 0.0166(13) 0.0087(13)
O2W 0.037(3) 0.051(3) 0.047(3) 0.008(3) 0.011(2) -0.008(2)
O3W 0.050(2) 0.042(2) 0.114(4) -0.029(3) 0.028(3) -0.0179(19)
O4W 0.046(2) 0.079(3) 0.110(5) 0.034(3) 0.008(3) -0.035(2)

loop_
_atom_type_symbol
_atom_type_description
_atom_type_scat_dispersion_real
_atom_type_scat_dispersion_imag
_atom_type_scat_source
C C 0.0033 0.0016 'International Tables Vol C Tables 4.2.6.8 and 6.1.1.4'
H H 0.0000 0.0000 'International Tables Vol C Tables 4.2.6.8 and 6.1.1.4'
Br Br -0.2901 2.4595 'International Tables Vol C Tables 4.2.6.8 and 6.1.1.4'
Cl Cl 0.1484 0.1585 'International Tables Vol C Tables 4.2.6.8 and 6.1.1.4'
N N 0.0061 0.0033 'International Tables Vol C Tables 4.2.6.8 and 6.1.1.4'
O O 0.0106 0.0060 'International Tables Vol C Tables 4.2.6.8 and 6.1.1.4'

loop_
_geom_angle_atom_site_label_1
_geom_angle_atom_site_label_2
_geom_angle_atom_site_label_3
_geom_angle
_geom_angle_site_symmetry_1
_geom_angle_site_symmetry_3
_geom_angle_publ_flag
O12A N1A O11A 124.6(4) . . ?
O12A N1A C1A 118.3(4) . . ?
O11A N1A C1A 117.0(4) . . ?
O22A N2A O21A 124.6(4) . . ?
O22A N2A C3A 116.8(4) . . ?
O21A N2A C3A 118.5(4) . . ?
C6A C1A C2A 123.5(4) . . ?
C6A C1A N1A 118.5(4) . . ?
C2A C1A N1A 118.0(4) . . ?
C3A C2A C1A 118.0(4) . . ?
C3A C2A H2A 121.0 . . ?
C1A C2A H2A 121.0 . . ?
C2A C3A C4A 120.5(4) . . ?
C2A C3A N2A 115.6(4) . . ?
C4A C3A N2A 123.9(4) . . ?
C5A C4A C3A 119.6(4) . . ?
C5A C4A N7A 118.4(4) . . ?
C3A C4A N7A 122.0(4) . . ?
C6A C5A C4A 120.8(4) . . ?
C6A C5A H5A 119.6 . . ?
C4A C5A H5A 119.6 . . ?
C1A C6A C5A 117.5(4) . . ?
C1A C6A H6A 121.3 . . ?
C5A C6A H6A 121.3 . . ?
C8A N7A C12A 120.9(4) . . ?
C8A N7A C4A 119.4(3) . . ?
C12A N7A C4A 119.7(4) . . ?
N7A C8A C9A 120.7(4) . . ?
N7A C8A H8A 119.6 . . ?
C9A C8A H8A 119.6 . . ?
C8A C9A C10A 119.4(4) . . ?
C8A C9A H9A 120.3 . . ?
C10A C9A H9A 120.3 . . ?
C9A C10A C11A 118.7(4) . . ?
C9A C10A C13A 120.6(4) . . ?
C11A C10A C13A 120.8(3) . . ?
C12A C11A C10A 120.2(4) . . ?
C12A C11A H11A 119.9 . . ?
C10A C11A H11A 119.9 . . ?
C11A C12A N7A 120.1(4) . . ?
C11A C12A H12A 120.0 . . ?
N7A C12A H12A 120.0 . . ?
C18A C13A C14A 119.7(4) . . ?
C18A C13A C10A 120.3(3) . . ?
C14A C13A C10A 120.0(3) . . ?
C15A C14A C13A 120.4(4) . . ?
C15A C14A H14A 119.8 . . ?
C13A C14A H14A 119.8 . . ?
C14A C15A C16A 119.2(4) . . ?
C14A C15A H15A 120.4 . . ?
C16A C15A H15A 120.4 . . ?
C15A C16A C17A 121.3(4) . . ?
C15A C16A Br1A 119.4(3) . . ?
C17A C16A Br1A 119.2(3) . . ?
C18A C17A C16A 118.9(4) . . ?
C18A C17A H17A 120.5 . . ?
C16A C17A H17A 120.5 . . ?
C13A C18A C17A 120.4(4) . . ?
C13A C18A H18A 119.8 . . ?
C17A C18A H18A 119.8 . . ?
O11B N1B O12B 124.8(3) . . ?
O11B N1B C1B 117.4(3) . . ?
O12B N1B C1B 117.9(3) . . ?
O21B N2B O22B 125.4(3) . . ?
O21B N2B C3B 117.2(3) . . ?
O22B N2B C3B 117.3(3) . . ?
C6B C1B C2B 123.2(4) . . ?
C6B C1B N1B 119.4(3) . . ?
C2B C1B N1B 117.4(3) . . ?
C3B C2B C1B 117.6(3) . . ?
C3B C2B H2B 121.2 . . ?
C1B C2B H2B 121.2 . . ?
C2B C3B C4B 120.8(4) . . ?
C2B C3B N2B 115.3(3) . . ?
C4B C3B N2B 123.8(3) . . ?
C5B C4B C3B 119.3(3) . . ?
C5B C4B N7B 118.4(3) . . ?
C3B C4B N7B 122.2(3) . . ?
C4B C5B C6B 120.7(3) . . ?
C4B C5B H5B 119.6 . . ?
C6B C5B H5B 119.6 . . ?
C1B C6B C5B 118.2(3) . . ?
C1B C6B H6B 120.9 . . ?
C5B C6B H6B 120.9 . . ?
C12B N7B C8B 121.2(3) . . ?
C12B N7B C4B 119.4(3) . . ?
C8B N7B C4B 119.4(3) . . ?
N7B C8B C9B 120.1(4) . . ?
N7B C8B H8B 119.9 . . ?
C9B C8B H8B 119.9 . . ?
C8B C9B C10B 120.2(4) . . ?
C8B C9B H9B 119.9 . . ?
C10B C9B H9B 119.9 . . ?
C11B C10B C9B 117.5(4) . . ?
C11B C10B C13B 121.0(4) . . ?
C9B C10B C13B 121.4(4) . . ?
C12B C11B C10B 120.6(4) . . ?
C12B C11B H11B 119.7 . . ?
C10B C11B H11B 119.7 . . ?
N7B C12B C11B 120.2(4) . . ?
N7B C12B H12B 119.9 . . ?
C11B C12B H12B 119.9 . . ?
C18B C13B C14B 119.2(4) . . ?
C18B C13B C10B 120.2(4) . . ?
C14B C13B C10B 120.7(3) . . ?
C15B C14B C13B 120.5(4) . . ?
C15B C14B H14B 119.8 . . ?
C13B C14B H14B 119.8 . . ?
C14B C15B C16B 119.1(4) . . ?
C14B C15B H15B 120.4 . . ?
C16B C15B H15B 120.4 . . ?
C17B C16B C15B 121.7(4) . . ?
C17B C16B Br1B 118.1(3) . . ?
C15B C16B Br1B 120.2(3) . . ?
C16B C17B C18B 118.7(4) . . ?
C16B C17B H17B 120.6 . . ?
C18B C17B H17B 120.6 . . ?
C17B C18B C13B 120.8(4) . . ?
C17B C18B H18B 119.6 . . ?
C13B C18B H18B 119.6 . . ?
O11C N1C O12C 125.1(4) . . ?
O11C N1C C1C 117.2(3) . . ?
O12C N1C C1C 117.7(3) . . ?
O21C N2C O22C 124.7(4) . . ?
O21C N2C C3C 117.5(4) . . ?
O22C N2C C3C 117.8(3) . . ?
C6C C1C C2C 123.0(4) . . ?
C6C C1C N1C 118.9(4) . . ?
C2C C1C N1C 118.1(3) . . ?
C3C C2C C1C 117.7(3) . . ?
C3C C2C H2C 121.2 . . ?
C1C C2C H2C 121.2 . . ?
C2C C3C C4C 120.9(4) . . ?
C2C C3C N2C 116.9(3) . . ?
C4C C3C N2C 122.1(4) . . ?
C5C C4C C3C 119.5(4) . . ?
C5C C4C N7C 118.0(4) . . ?
C3C C4C N7C 122.3(4) . . ?
C4C C5C C6C 120.3(4) . . ?
C4C C5C H5C 119.9 . . ?
C6C C5C H5C 119.9 . . ?
C1C C6C C5C 118.4(4) . . ?
C1C C6C H6C 120.8 . . ?
C5C C6C H6C 120.8 . . ?
C12C N7C C8C 120.3(4) . . ?
C12C N7C C4C 119.5(3) . . ?
C8C N7C C4C 120.2(3) . . ?
N7C C8C C9C 120.8(4) . . ?
N7C C8C H8C 119.6 . . ?
C9C C8C H8C 119.6 . . ?
C8C C9C C10C 119.7(4) . . ?
C8C C9C H9C 120.2 . . ?
C10C C9C H9C 120.2 . . ?
C11C C10C C9C 118.6(4) . . ?
C11C C10C C13C 120.8(4) . . ?
C9C C10C C13C 120.7(4) . . ?
C12C C11C C10C 120.0(4) . . ?
C12C C11C H11C 120.0 . . ?
C10C C11C H11C 120.0 . . ?
N7C C12C C11C 120.5(4) . . ?
N7C C12C H12C 119.7 . . ?
C11C C12C H12C 119.7 . . ?
C14C C13C C18C 119.5(4) . . ?
C14C C13C C10C 121.0(4) . . ?
C18C C13C C10C 119.5(4) . . ?
C13C C14C C15C 120.4(4) . . ?
C13C C14C H14C 119.8 . . ?
C15C C14C H14C 119.8 . . ?
C16C C15C C14C 119.0(5) . . ?
C16C C15C H15C 120.5 . . ?
C14C C15C H15C 120.5 . . ?
C17C C16C C15C 122.5(4) . . ?
C17C C16C Br1C 118.5(4) . . ?
C15C C16C Br1C 118.9(4) . . ?
C16C C17C C18C 118.9(4) . . ?
C16C C17C H17C 120.5 . . ?
C18C C17C H17C 120.5 . . ?
C13C C18C C17C 119.5(4) . . ?
C13C C18C H18C 120.2 . . ?
C17C C18C H18C 120.2 . . ?
H12W O1W H11W 105.8 . . ?
H22W O2W H21W 122.5 . . ?
H31W O3W H32W 112.8 . . ?
H41W O4W H42W 108.3 . . ?

loop_
_geom_bond_atom_site_label_1
_geom_bond_atom_site_label_2
_geom_bond_distance
_geom_bond_site_symmetry_2
_geom_bond_publ_flag
Cl1 Cl1D 0.850(7) . ?
Br1A C16A 1.894(4) . ?
N1A O12A 1.204(5) . ?
N1A O11A 1.230(5) . ?
N1A C1A 1.474(5) . ?
N2A O22A 1.226(6) . ?
N2A O21A 1.230(6) . ?
N2A C3A 1.487(6) . ?
C1A C6A 1.377(6) . ?
C1A C2A 1.379(6) . ?
C2A C3A 1.376(6) . ?
C2A H2A 0.9500 . ?
C3A C4A 1.393(6) . ?
C4A C5A 1.387(6) . ?
C4A N7A 1.450(5) . ?
C5A C6A 1.385(6) . ?
C5A H5A 0.9500 . ?
C6A H6A 0.9500 . ?
N7A C8A 1.349(6) . ?
N7A C12A 1.364(5) . ?
C8A C9A 1.379(6) . ?
C8A H8A 0.9500 . ?
C9A C10A 1.393(5) . ?
C9A H9A 0.9500 . ?
C10A C11A 1.400(5) . ?
C10A C13A 1.478(5) . ?
C11A C12A 1.363(6) . ?
C11A H11A 0.9500 . ?
C12A H12A 0.9500 . ?
C13A C18A 1.391(5) . ?
C13A C14A 1.399(6) . ?
C14A C15A 1.387(6) . ?
C14A H14A 0.9500 . ?
C15A C16A 1.390(6) . ?
C15A H15A 0.9500 . ?
C16A C17A 1.394(6) . ?
C17A C18A 1.394(6) . ?
C17A H17A 0.9500 . ?
C18A H18A 0.9500 . ?
Br1B C16B 1.899(4) . ?
N1B O11B 1.224(5) . ?
N1B O12B 1.225(5) . ?
N1B C1B 1.473(5) . ?
N2B O21B 1.222(5) . ?
N2B O22B 1.226(5) . ?
N2B C3B 1.485(5) . ?
C1B C6B 1.374(5) . ?
C1B C2B 1.392(5) . ?
C2B C3B 1.385(5) . ?
C2B H2B 0.9500 . ?
C3B C4B 1.408(5) . ?
C4B C5B 1.385(5) . ?
C4B N7B 1.451(5) . ?
C5B C6B 1.394(5) . ?
C5B H5B 0.9500 . ?
C6B H6B 0.9500 . ?
N7B C12B 1.347(5) . ?
N7B C8B 1.361(5) . ?
C8B C9B 1.376(6) . ?
C8B H8B 0.9500 . ?
C9B C10B 1.405(6) . ?
C9B H9B 0.9500 . ?
C10B C11B 1.400(6) . ?
C10B C13B 1.473(5) . ?
C11B C12B 1.376(6) . ?
C11B H11B 0.9500 . ?
C12B H12B 0.9500 . ?
C13B C18B 1.398(6) . ?
C13B C14B 1.403(5) . ?
C14B C15B 1.388(5) . ?
C14B H14B 0.9500 . ?
C15B C16B 1.392(5) . ?
C15B H15B 0.9500 . ?
C16B C17B 1.388(6) . ?
C17B C18B 1.396(6) . ?
C17B H17B 0.9500 . ?
C18B H18B 0.9500 . ?
Br1C C16C 1.903(5) . ?
N1C O11C 1.219(5) . ?
N1C O12C 1.227(5) . ?
N1C C1C 1.465(5) . ?
N2C O21C 1.214(5) . ?
N2C O22C 1.224(5) . ?
N2C C3C 1.478(5) . ?
C1C C6C 1.380(5) . ?
C1C C2C 1.389(6) . ?
C2C C3C 1.384(6) . ?
C2C H2C 0.9500 . ?
C3C C4C 1.408(5) . ?
C4C C5C 1.385(6) . ?
C4C N7C 1.437(5) . ?
C5C C6C 1.397(6) . ?
C5C H5C 0.9500 . ?
C6C H6C 0.9500 . ?
N7C C12C 1.360(5) . ?
N7C C8C 1.362(5) . ?
C8C C9C 1.365(6) . ?
C8C H8C 0.9500 . ?
C9C C10C 1.399(6) . ?
C9C H9C 0.9500 . ?
C10C C11C 1.393(6) . ?
C10C C13C 1.483(6) . ?
C11C C12C 1.370(6) . ?
C11C H11C 0.9500 . ?
C12C H12C 0.9500 . ?
C13C C14C 1.391(7) . ?
C13C C18C 1.406(6) . ?
C14C C15C 1.391(7) . ?
C14C H14C 0.9500 . ?
C15C C16C 1.378(7) . ?
C15C H15C 0.9500 . ?
C16C C17C 1.365(8) . ?
C17C C18C 1.409(7) . ?
C17C H17C 0.9500 . ?
C18C H18C 0.9500 . ?
O1W H12W 0.9275 . ?
O1W H11W 0.9742 . ?
O2W H22W 1.0258 . ?
O2W H21W 0.9528 . ?
O3W H31W 0.8257 . ?
O3W H32W 0.8901 . ?
O4W H41W 1.0270 . ?
O4W H42W 0.8025 . ?
